data_4131976
loop_
_publ_author_name
'Karak, Suvendu'
'Kumar, Sushil'
'Pachfule, Pradip'
'Banerjee, Rahul'

_publ_section_title
;
 Porosity Prediction through Hydrogen Bonding in Covalent Organic
 Frameworks.
;
_journal_issue 15
_journal_name_full 'Journal of the American Chemical Society'
_journal_page_first 5138
_journal_page_last 5145
_journal_paper_doi 10.1021/jacs.7b13558
_journal_volume 140
_journal_year 2018
_chemical_formula_moiety 'C12 H14 N2 O2, 2(C6 H5 O4 S), H2 O'
_chemical_formula_sum 'C24 H26 N2 O11 S2'
_chemical_formula_weight 582.59
_space_group_crystal_system monoclinic
_space_group_IT_number 14
_space_group_name_Hall '-P 2ybc'
_space_group_name_H-M_alt 'P 1 21/c 1'
_atom_sites_solution_hydrogens mixed
_audit_creation_method SHELXL-2016/6
_cell_angle_alpha 90
_cell_angle_beta 91.338(2)
_cell_angle_gamma 90
_cell_formula_units_Z 4
_cell_length_a 12.9248(3)
_cell_length_b 7.3758(2)
_cell_length_c 26.7090(5)
_cell_measurement_reflns_used 4430
_cell_measurement_temperature 293(2)
_cell_measurement_theta_max 25.00
_cell_measurement_theta_min 3.10
_cell_volume 2545.49(10)
_computing_structure_refinement 'SHELXL-2016/6 (Sheldrick, 2016)'
_diffrn_ambient_temperature 293(2)
_diffrn_measured_fraction_theta_full 0.988
_diffrn_measured_fraction_theta_max 0.988
_diffrn_measurement_device_type 'Supernova (Mo) X-ray source'
_diffrn_measurement_method '\w scans'
_diffrn_radiation_type MoK\a
_diffrn_radiation_wavelength 0.71073
_diffrn_reflns_av_R_equivalents 0.0279
_diffrn_reflns_av_unetI/netI 0.0337
_diffrn_reflns_Laue_measured_fraction_full 0.988
_diffrn_reflns_Laue_measured_fraction_max 0.988
_diffrn_reflns_limit_h_max 14
_diffrn_reflns_limit_h_min -15
_diffrn_reflns_limit_k_max 8
_diffrn_reflns_limit_k_min -8
_diffrn_reflns_limit_l_max 31
_diffrn_reflns_limit_l_min -29
_diffrn_reflns_number 10214
_diffrn_reflns_point_group_measured_fraction_full 0.988
_diffrn_reflns_point_group_measured_fraction_max 0.988
_diffrn_reflns_theta_full 24.998
_diffrn_reflns_theta_max 24.998
_diffrn_reflns_theta_min 3.052
_diffrn_source 'fine focus sealed tube'
_exptl_absorpt_coefficient_mu 0.275
_exptl_absorpt_correction_T_max 0.945
_exptl_absorpt_correction_T_min 0.940
_exptl_absorpt_correction_type multi-scan
_exptl_absorpt_process_details Crysalispro
_exptl_crystal_colour colorless
_exptl_crystal_density_diffrn 1.520
_exptl_crystal_description block
_exptl_crystal_F_000 1216
_exptl_crystal_size_max 0.230
_exptl_crystal_size_mid 0.200
_exptl_crystal_size_min 0.190
_refine_diff_density_max 0.275
_refine_diff_density_min -0.422
_refine_diff_density_rms 0.045
_refine_ls_extinction_method none
_refine_ls_goodness_of_fit_ref 1.027
_refine_ls_hydrogen_treatment mixed
_refine_ls_matrix_type full
_refine_ls_number_parameters 403
_refine_ls_number_reflns 4430
_refine_ls_number_restraints 0
_refine_ls_restrained_S_all 1.027
_refine_ls_R_factor_all 0.0554
_refine_ls_R_factor_gt 0.0439
_refine_ls_shift/su_max 0.011
_refine_ls_shift/su_mean 0.000
_refine_ls_structure_factor_coef Fsqd
_refine_ls_weighting_details 'w=1/[\s^2^(Fo^2^)+(0.0500P)^2^+1.3742P] where P=(Fo^2^+2Fc^2^)/3'
_refine_ls_weighting_scheme calc
_refine_ls_wR_factor_gt 0.1067
_refine_ls_wR_factor_ref 0.1133
_reflns_Friedel_coverage 0.000
_reflns_number_gt 3666
_reflns_number_total 4430
_reflns_threshold_expression 'I > 2\s(I)'
_cod_data_source_file ja7b13558_si_002.cif
_cod_data_source_block PSA-BD-(OH)2
_cod_original_sg_symbol_H-M 'P 21/c'
_cod_database_code 4131976
_shelx_shelxl_version_number 2016/6
_shelx_space_group_comment
;
The symmetry employed for this shelxl refinement is uniquely defined
by the following loop, which should always be used as a source of
symmetry information in preference to the above space-group names.
They are only intended as comments.
;
_shelx_estimated_absorpt_t_min 0.939
_shelx_estimated_absorpt_t_max 0.950

loop_
_space_group_symop_operation_xyz
'x, y, z'
'-x, y+1/2, -z+1/2'
'-x, -y, -z'
'x, -y-1/2, z-1/2'

loop_
_atom_site_label
_atom_site_type_symbol
_atom_site_fract_x
_atom_site_fract_y
_atom_site_fract_z
_atom_site_U_iso_or_equiv
_atom_site_adp_type
_atom_site_occupancy
_atom_site_site_symmetry_order
_atom_site_calc_flag
_atom_site_refinement_flags_posn
_atom_site_refinement_flags_adp
C1 C 0.24921(16) 0.3235(3) 0.39131(8) 0.0327(5) Uani 1 1 d . .
C2 C 0.35141(18) 0.3682(4) 0.39789(9) 0.0483(7) Uani 1 1 d . .
H2 H 0.376866 0.400025 0.429534 0.058 Uiso 1 1 calc R U
C3 C 0.41714(19) 0.3662(4) 0.35766(9) 0.0510(7) Uani 1 1 d . .
H3 H 0.486533 0.396911 0.362122 0.061 Uiso 1 1 calc R U
C4 C 0.37879(17) 0.3186(4) 0.31120(8) 0.0408(6) Uani 1 1 d . .
C5 C 0.2763(2) 0.2729(4) 0.30459(9) 0.0542(8) Uani 1 1 d . .
H5 H 0.250846 0.240449 0.272981 0.065 Uiso 1 1 calc R U
C6 C 0.21117(19) 0.2750(4) 0.34464(9) 0.0493(7) Uani 1 1 d . .
H6 H 0.141843 0.243885 0.340198 0.059 Uiso 1 1 calc R U
C7 C 0.16658(18) 0.8690(3) 0.25318(8) 0.0367(5) Uani 1 1 d . .
C8 C 0.0772(2) 0.9662(4) 0.24292(10) 0.0516(7) Uani 1 1 d . .
H8 H 0.070118 1.028918 0.212829 0.062 Uiso 1 1 calc R U
C9 C -0.0012(2) 0.9712(4) 0.27664(10) 0.0574(8) Uani 1 1 d . .
H9 H -0.061105 1.036549 0.269195 0.069 Uiso 1 1 calc R U
C10 C 0.0086(2) 0.8799(4) 0.32151(10) 0.0478(6) Uani 1 1 d . .
C11 C 0.09805(19) 0.7842(4) 0.33243(9) 0.0445(6) Uani 1 1 d . .
H11 H 0.105471 0.724051 0.362910 0.053 Uiso 1 1 calc R U
C12 C 0.17708(18) 0.7771(4) 0.29809(8) 0.0408(6) Uani 1 1 d . .
H12 H 0.236800 0.710849 0.305302 0.049 Uiso 1 1 calc R U
C13 C 0.41455(17) 0.1483(3) 0.63613(7) 0.0320(5) Uani 1 1 d . .
C14 C 0.51783(18) 0.1342(4) 0.64804(8) 0.0434(6) Uani 1 1 d . .
H14 H 0.539496 0.114176 0.681026 0.052 Uiso 1 1 calc R U
C15 C 0.58958(18) 0.1498(4) 0.61088(8) 0.0459(7) Uani 1 1 d . .
H15 H 0.659716 0.139844 0.619003 0.055 Uiso 1 1 calc R U
C16 C 0.55847(16) 0.1801(3) 0.56149(8) 0.0333(5) Uani 1 1 d . .
C17 C 0.45335(17) 0.1901(3) 0.54998(8) 0.0348(5) Uani 1 1 d . .
H17 H 0.431322 0.207283 0.516924 0.042 Uiso 1 1 calc R U
C18 C 0.38083(16) 0.1747(3) 0.58712(8) 0.0335(5) Uani 1 1 d . .
C19 C 0.78541(16) 0.2513(3) 0.45032(8) 0.0349(5) Uani 1 1 d . .
C20 C 0.69033(18) 0.3316(3) 0.44380(8) 0.0392(6) Uani 1 1 d . .
H20 H 0.676268 0.402198 0.415594 0.047 Uiso 1 1 calc R U
C21 C 0.61575(17) 0.3073(4) 0.47919(8) 0.0384(6) Uani 1 1 d . .
H21 H 0.551099 0.360917 0.474560 0.046 Uiso 1 1 calc R U
C22 C 0.63613(16) 0.2031(3) 0.52192(8) 0.0324(5) Uani 1 1 d . .
C23 C 0.73273(17) 0.1243(3) 0.52759(8) 0.0387(6) Uani 1 1 d . .
H23 H 0.747598 0.054603 0.555866 0.046 Uiso 1 1 calc R U
C24 C 0.80771(17) 0.1472(3) 0.49201(9) 0.0388(6) Uani 1 1 d . .
N1 N 0.33579(18) 0.1394(4) 0.67479(8) 0.0374(5) Uani 1 1 d . .
N2 N 0.86618(17) 0.2758(4) 0.41336(8) 0.0434(5) Uani 1 1 d . .
O1 O 0.43821(16) 0.3139(4) 0.26972(7) 0.0627(7) Uani 1 1 d . .
O2 O 0.12005(15) 0.5172(3) 0.43994(7) 0.0643(6) Uani 1 1 d . .
O3 O 0.08639(12) 0.1952(3) 0.43277(6) 0.0512(5) Uani 1 1 d . .
O4 O 0.22390(14) 0.3046(3) 0.48695(6) 0.0537(5) Uani 1 1 d . .
O5 O -0.07255(16) 0.8891(3) 0.35285(9) 0.0713(7) Uani 1 1 d . .
O6 O 0.25193(19) 1.0119(3) 0.17655(8) 0.0779(7) Uani 1 1 d . .
O7 O 0.23609(15) 0.6935(3) 0.17777(7) 0.0538(5) Uani 1 1 d . .
O8 O 0.35927(15) 0.8321(5) 0.23335(8) 0.1132(12) Uani 1 1 d . .
O9 O 0.27775(12) 0.1837(3) 0.57908(7) 0.0508(5) Uani 1 1 d . .
O10 O 0.90305(13) 0.0731(3) 0.49538(8) 0.0627(7) Uani 1 1 d . .
O11 O 0.93148(17) 0.6446(3) 0.42907(8) 0.0625(6) Uani 1 1 d G .
S1 S 0.16341(4) 0.33628(9) 0.44155(2) 0.03920(18) Uani 1 1 d . .
S2 S 0.26181(5) 0.85265(10) 0.20742(2) 0.04311(19) Uani 1 1 d . .
H1A H 0.298(3) 0.240(5) 0.6720(12) 0.084(12) Uiso 1 1 d . .
H1B H 0.302(3) 0.035(5) 0.6718(12) 0.082(12) Uiso 1 1 d . .
H1C H 0.368(2) 0.147(4) 0.7027(12) 0.056(9) Uiso 1 1 d . .
H1D H 0.493(2) 0.326(4) 0.2744(12) 0.060(10) Uiso 1 1 d . .
H2A H 0.842(2) 0.236(5) 0.3843(13) 0.071(10) Uiso 1 1 d . .
H2B H 0.925(3) 0.214(5) 0.4250(12) 0.073(10) Uiso 1 1 d . .
H2C H 0.883(3) 0.400(6) 0.4151(13) 0.087(12) Uiso 1 1 d . .
H5A H -0.060(2) 0.813(5) 0.3809(13) 0.080(11) Uiso 1 1 d . .
H9A H 0.264(2) 0.205(4) 0.5525(11) 0.048(9) Uiso 1 1 d . .
H10A H 0.911(2) 0.009(4) 0.5174(11) 0.061(10) Uiso 1 1 d . .
H11A H 1.000(3) 0.619(5) 0.4395(12) 0.080(11) Uiso 1 1 d . .
H11B H 0.926(7) 0.720(15) 0.455(4) 0.34(5) Uiso 1 1 d . .

loop_
_atom_site_aniso_label
_atom_site_aniso_U_11
_atom_site_aniso_U_22
_atom_site_aniso_U_33
_atom_site_aniso_U_23
_atom_site_aniso_U_13
_atom_site_aniso_U_12
C1 0.0319(11) 0.0386(14) 0.0278(11) 0.0065(10) 0.0042(9) 0.0008(10)
C2 0.0358(13) 0.080(2) 0.0295(12) -0.0019(12) 0.0003(10) -0.0053(13)
C3 0.0296(12) 0.083(2) 0.0402(13) 0.0002(13) 0.0007(10) -0.0085(13)
C4 0.0368(12) 0.0553(17) 0.0306(12) 0.0049(11) 0.0098(9) -0.0033(11)
C5 0.0464(14) 0.086(2) 0.0300(12) -0.0088(13) 0.0033(10) -0.0180(15)
C6 0.0336(12) 0.077(2) 0.0371(13) -0.0036(13) 0.0045(10) -0.0154(13)
C7 0.0398(12) 0.0382(14) 0.0322(12) -0.0025(10) 0.0013(9) -0.0051(11)
C8 0.0590(16) 0.0536(18) 0.0424(14) 0.0154(13) 0.0053(12) 0.0079(14)
C9 0.0499(15) 0.0606(19) 0.0624(17) 0.0207(15) 0.0142(13) 0.0182(14)
C10 0.0476(15) 0.0460(16) 0.0504(15) 0.0071(12) 0.0163(12) 0.0058(12)
C11 0.0488(14) 0.0486(16) 0.0365(13) 0.0086(11) 0.0053(10) 0.0041(12)
C12 0.0392(13) 0.0493(16) 0.0339(12) 0.0006(11) 0.0005(10) 0.0021(11)
C13 0.0377(12) 0.0337(13) 0.0248(10) 0.0024(9) 0.0073(9) 0.0046(10)
C14 0.0431(13) 0.0606(18) 0.0263(11) 0.0040(11) -0.0009(10) 0.0094(12)
C15 0.0325(12) 0.074(2) 0.0313(12) 0.0038(12) 0.0015(10) 0.0091(12)
C16 0.0337(11) 0.0365(13) 0.0298(11) 0.0003(10) 0.0034(9) 0.0041(10)
C17 0.0351(11) 0.0452(15) 0.0241(10) 0.0015(10) 0.0017(9) 0.0046(11)
C18 0.0308(11) 0.0387(14) 0.0311(11) 0.0013(10) 0.0036(9) 0.0021(10)
C19 0.0318(11) 0.0410(14) 0.0323(11) 0.0062(10) 0.0075(9) -0.0006(10)
C20 0.0387(12) 0.0475(15) 0.0315(12) 0.0096(10) 0.0018(9) 0.0051(11)
C21 0.0299(11) 0.0513(16) 0.0341(12) 0.0066(11) 0.0028(9) 0.0091(11)
C22 0.0300(11) 0.0377(13) 0.0298(11) -0.0010(10) 0.0030(9) 0.0021(10)
C23 0.0347(12) 0.0474(15) 0.0343(12) 0.0128(11) 0.0064(9) 0.0062(11)
C24 0.0295(11) 0.0485(15) 0.0385(12) 0.0096(11) 0.0055(9) 0.0061(10)
N1 0.0423(12) 0.0426(14) 0.0277(11) 0.0032(9) 0.0095(9) 0.0039(11)
N2 0.0322(11) 0.0616(17) 0.0367(12) 0.0143(11) 0.0071(9) 0.0015(11)
O1 0.0369(11) 0.117(2) 0.0344(10) -0.0002(10) 0.0107(8) -0.0081(12)
O2 0.0636(12) 0.0665(14) 0.0635(12) 0.0091(10) 0.0168(10) 0.0269(11)
O3 0.0339(9) 0.0783(14) 0.0415(9) 0.0197(9) 0.0048(7) -0.0037(9)
O4 0.0536(11) 0.0782(14) 0.0292(8) 0.0076(9) 0.0006(7) 0.0059(10)
O5 0.0612(12) 0.0812(16) 0.0731(14) 0.0279(12) 0.0336(11) 0.0263(12)
O6 0.127(2) 0.0480(13) 0.0605(12) 0.0008(10) 0.0473(13) -0.0185(13)
O7 0.0675(12) 0.0445(11) 0.0501(10) -0.0090(9) 0.0146(9) 0.0020(9)
O8 0.0354(11) 0.259(4) 0.0459(12) -0.0200(17) 0.0071(9) -0.0127(16)
O9 0.0299(9) 0.0930(16) 0.0295(9) 0.0088(9) 0.0028(7) 0.0027(9)
O10 0.0326(9) 0.0941(17) 0.0620(12) 0.0445(13) 0.0174(8) 0.0223(10)
O11 0.0492(12) 0.0846(17) 0.0540(12) 0.0125(11) 0.0105(9) 0.0145(11)
S1 0.0335(3) 0.0558(4) 0.0286(3) 0.0101(3) 0.0075(2) 0.0097(3)
S2 0.0412(3) 0.0574(4) 0.0310(3) -0.0049(3) 0.0069(2) -0.0107(3)

loop_
_atom_type_symbol
_atom_type_description
_atom_type_scat_dispersion_real
_atom_type_scat_dispersion_imag
_atom_type_scat_source
C C 0.0033 0.0016 'International Tables Vol C Tables 4.2.6.8 and 6.1.1.4'
H H 0.0000 0.0000 'International Tables Vol C Tables 4.2.6.8 and 6.1.1.4'
N N 0.0061 0.0033 'International Tables Vol C Tables 4.2.6.8 and 6.1.1.4'
O O 0.0106 0.0060 'International Tables Vol C Tables 4.2.6.8 and 6.1.1.4'
S S 0.1246 0.1234 'International Tables Vol C Tables 4.2.6.8 and 6.1.1.4'

loop_
_geom_angle_atom_site_label_1
_geom_angle_atom_site_label_2
_geom_angle_atom_site_label_3
_geom_angle
C2 C1 C6 120.1(2)
C2 C1 S1 120.77(17)
C6 C1 S1 119.04(17)
C1 C2 C3 120.4(2)
C4 C3 C2 119.3(2)
O1 C4 C3 122.9(2)
O1 C4 C5 116.7(2)
C3 C4 C5 120.4(2)
C4 C5 C6 120.1(2)
C1 C6 C5 119.7(2)
C12 C7 C8 119.4(2)
C12 C7 S2 120.90(19)
C8 C7 S2 119.55(18)
C9 C8 C7 120.7(2)
C8 C9 C10 120.3(2)
O5 C10 C9 117.1(2)
O5 C10 C11 123.4(2)
C9 C10 C11 119.5(2)
C10 C11 C12 120.3(2)
C7 C12 C11 119.7(2)
C14 C13 C18 120.9(2)
C14 C13 N1 121.4(2)
C18 C13 N1 117.6(2)
C13 C14 C15 119.7(2)
C14 C15 C16 120.8(2)
C17 C16 C15 118.6(2)
C17 C16 C22 120.73(19)
C15 C16 C22 120.6(2)
C18 C17 C16 120.81(19)
O9 C18 C13 116.52(19)
O9 C18 C17 124.43(19)
C13 C18 C17 119.1(2)
C20 C19 C24 120.9(2)
C20 C19 N2 120.8(2)
C24 C19 N2 118.3(2)
C19 C20 C21 119.7(2)
C20 C21 C22 120.7(2)
C23 C22 C21 118.3(2)
C23 C22 C16 119.9(2)
C21 C22 C16 121.84(19)
C22 C23 C24 121.2(2)
O10 C24 C19 117.0(2)
O10 C24 C23 123.9(2)
C19 C24 C23 119.1(2)
O4 S1 O2 112.03(12)
O4 S1 O3 111.97(11)
O2 S1 O3 113.04(12)
O4 S1 C1 106.99(10)
O2 S1 C1 106.06(11)
O3 S1 C1 106.21(11)
O8 S2 O6 115.41(18)
O8 S2 O7 111.48(16)
O6 S2 O7 109.37(12)
O8 S2 C7 107.06(11)
O6 S2 C7 106.74(12)
O7 S2 C7 106.25(11)

loop_
_geom_bond_atom_site_label_1
_geom_bond_atom_site_label_2
_geom_bond_distance
C1 C2 1.369(3)
C1 C6 1.376(3)
C1 S1 1.763(2)
C2 C3 1.385(3)
C3 C4 1.371(3)
C4 O1 1.363(3)
C4 C5 1.375(3)
C5 C6 1.377(3)
C7 C12 1.381(3)
C7 C8 1.382(3)
C7 S2 1.759(2)
C8 C9 1.372(4)
C9 C10 1.378(4)
C10 O5 1.359(3)
C10 C11 1.381(4)
C11 C12 1.390(3)
C13 C14 1.369(3)
C13 C18 1.384(3)
C13 N1 1.468(3)
C14 C15 1.379(3)
C15 C16 1.388(3)
C16 C17 1.388(3)
C16 C22 1.484(3)
C17 C18 1.385(3)
C18 O9 1.346(3)
C19 C20 1.372(3)
C19 C24 1.377(3)
C19 N2 1.465(3)
C20 C21 1.377(3)
C21 C22 1.396(3)
C22 C23 1.382(3)
C23 C24 1.384(3)
C24 O10 1.349(3)
O2 S1 1.448(2)
O3 S1 1.455(2)
O4 S1 1.4462(17)
O6 S2 1.439(2)
O7 S2 1.4506(19)
O8 S2 1.431(2)

loop_
_geom_torsion_atom_site_label_1
_geom_torsion_atom_site_label_2
_geom_torsion_atom_site_label_3
_geom_torsion_atom_site_label_4
_geom_torsion
C6 C1 C2 C3 0.4(4)
S1 C1 C2 C3 -176.8(2)
C1 C2 C3 C4 -0.2(4)
C2 C3 C4 O1 179.8(3)
C2 C3 C4 C5 -0.1(4)
O1 C4 C5 C6 -179.8(3)
C3 C4 C5 C6 0.1(5)
C2 C1 C6 C5 -0.4(4)
S1 C1 C6 C5 176.9(2)
C4 C5 C6 C1 0.1(5)
C12 C7 C8 C9 -0.5(4)
S2 C7 C8 C9 175.7(2)
C7 C8 C9 C10 0.4(5)
C8 C9 C10 O5 -179.2(3)
C8 C9 C10 C11 0.4(5)
O5 C10 C11 C12 178.5(3)
C9 C10 C11 C12 -1.1(4)
C8 C7 C12 C11 -0.3(4)
S2 C7 C12 C11 -176.39(19)
C10 C11 C12 C7 1.1(4)
C18 C13 C14 C15 1.2(4)
N1 C13 C14 C15 -177.7(2)
C13 C14 C15 C16 0.2(4)
C14 C15 C16 C17 -1.5(4)
C14 C15 C16 C22 177.8(2)
C15 C16 C17 C18 1.6(4)
C22 C16 C17 C18 -177.8(2)
C14 C13 C18 O9 178.9(2)
N1 C13 C18 O9 -2.2(3)
C14 C13 C18 C17 -1.1(4)
N1 C13 C18 C17 177.8(2)
C16 C17 C18 O9 179.7(2)
C16 C17 C18 C13 -0.3(4)
C24 C19 C20 C21 -0.4(4)
N2 C19 C20 C21 -179.7(2)
C19 C20 C21 C22 0.6(4)
C20 C21 C22 C23 -0.4(4)
C20 C21 C22 C16 177.8(2)
C17 C16 C22 C23 -153.9(2)
C15 C16 C22 C23 26.8(4)
C17 C16 C22 C21 28.0(4)
C15 C16 C22 C21 -151.4(3)
C21 C22 C23 C24 -0.1(4)
C16 C22 C23 C24 -178.3(2)
C20 C19 C24 O10 179.9(2)
N2 C19 C24 O10 -0.7(4)
C20 C19 C24 C23 -0.1(4)
N2 C19 C24 C23 179.3(2)
C22 C23 C24 O10 -179.7(2)
C22 C23 C24 C19 0.3(4)
C2 C1 S1 O4 -28.9(2)
C6 C1 S1 O4 153.8(2)
C2 C1 S1 O2 90.8(2)
C6 C1 S1 O2 -86.5(2)
C2 C1 S1 O3 -148.6(2)
C6 C1 S1 O3 34.0(2)
C12 C7 S2 O8 -32.7(3)
C8 C7 S2 O8 151.2(2)
C12 C7 S2 O6 -156.8(2)
C8 C7 S2 O6 27.1(2)
C12 C7 S2 O7 86.5(2)
C8 C7 S2 O7 -89.6(2)
